data_9016349
loop_
_publ_author_name
'Gibbs, G. V.'
'Boisen, M. B.'
'Downs, R. T.'
'Lasaga, A. C.'

_publ_section_title
;
 Mathematical Modeling of the structures and bulk moduli of TX2 quartz
 and cristobalite structure types, T = C, Si, Ge and X = O, S
;
_journal_name_full 'Materials Research Society Symposia Proceedings'
_journal_page_first 155
_journal_page_last 165
_journal_paper_doi 10.1557/PROC-121-155
_journal_volume 121
_journal_year 1988
_chemical_compound_source 'theoretical, cristobalite structure'
_chemical_formula_sum 'S2 Si'
_space_group_IT_number 92
_symmetry_space_group_name_Hall 'P 4abw 2nw'
_symmetry_space_group_name_H-M 'P 41 21 2'
_cell_angle_alpha 90
_cell_angle_beta 90
_cell_angle_gamma 90
_cell_length_a 5.888
_cell_length_b 5.888
_cell_length_c 6.806
_cell_formula_units_Z 4
_cell_volume 235.954
_database_code_amcsd 0018758
_exptl_crystal_density_diffrn 2.596
_cod_original_formula_sum 'Si S2'
_cod_struct_determination_method theoretical
_cod_database_code 9016349
_amcsd_formula_title SiS2

loop_
_space_group_symop_operation_xyz
x,y,z
y,x,-z
1/2-y,1/2+x,1/4+z
1/2-x,1/2+y,1/4-z
-x,-y,1/2+z
-y,-x,1/2-z
1/2+y,1/2-x,3/4+z
1/2+x,1/2-y,3/4-z

loop_
_atom_site_label
_atom_site_fract_x
_atom_site_fract_y
_atom_site_fract_z
Si 0.35700 0.35700 0.00000
S 0.20400 0.21400 0.25600

loop_
_cod_related_entry_id
_cod_related_entry_database
_cod_related_entry_code
1 AMCSD 0018758
